data_7009405
loop_
_publ_author_name
'Jensen, Torben R.'
'Hazell, Rita G.'

_publ_section_title
;
 New layered caesium zinc hydrogen phosphate, CsZn2.5(HPO4)3&#x00B7;
 2H2O; synthesis, crystal structure and thermal transformation
;
_journal_issue 16
_journal_name_full 'Journal of the Chemical Society, Dalton Transactions'
_journal_page_first 2831
_journal_paper_doi 10.1039/b000714p
_journal_year 2000
_chemical_formula_structural Cs~Zn~2.5~(HPO~4~)~3~2H~2~O
_chemical_formula_sum 'Cs H7 O14 P3 Zn2.5'
_chemical_formula_weight 620.34
_chemical_name_systematic
;                                  
mono Caesium Zinc tris monoHydrogenPhosphate di hydrate                   
;
_space_group_IT_number 2
_symmetry_cell_setting triclinic
_symmetry_space_group_name_Hall '-P 1'
_symmetry_space_group_name_H-M 'P -1'
_atom_type_scat_source IntTabIV
_cell_angle_alpha 111.172(1)
_cell_angle_beta 111.751(1)
_cell_angle_gamma 97.560(1)
_cell_formula_units_Z 2
_cell_length_a 8.3918(6)
_cell_length_b 9.8254(8)
_cell_length_c 9.9090(7)
_cell_measurement_reflns_used 3963
_cell_measurement_temperature 120
_cell_measurement_theta_max 26.3
_cell_measurement_theta_min 2.3
_cell_volume 673.59(9)
_computing_cell_refinement 'SAINT (Siemens, 1995)'
_computing_data_collection 'SMART (Siemens, 1995)'
_computing_data_reduction 'SAINT (Siemens, 1995)'
_computing_molecular_graphics
;                                  
      ORTEP-III (Burnett & Johnson, 1996), KRYSTAL                    

      ATOMS ver. 4.0
      E. Dowty (1997), Program ATOMS 4.0, Shape Software,
      521 Hidden Valley Road, Kingsport, TN 37663, USA
;
_computing_publication_material KRYSTAL
_computing_structure_refinement 'modified ORFLS(1962), KRYSTAL'
_computing_structure_solution
;                                  
      SIR97 (Cascarano et al., 1996) KRYSTAL                           
;
_diffrn_ambient_temperature 120
_diffrn_measurement_device 'Siemens SMART CCD diffractometer'
_diffrn_measurement_method '\w rotation scans with narrow frames'
_diffrn_radiation_monochromator graphite
_diffrn_radiation_source 'X-ray tube'
_diffrn_radiation_type 'Mo K\a'
_diffrn_radiation_wavelength 0.71073
_diffrn_reflns_av_R_equivalents 0.021
_diffrn_reflns_limit_h_max 9
_diffrn_reflns_limit_h_min -10
_diffrn_reflns_limit_k_max 10
_diffrn_reflns_limit_k_min -10
_diffrn_reflns_limit_l_max 12
_diffrn_reflns_limit_l_min 0
_diffrn_reflns_number 17148
_diffrn_reflns_reduction_process 8574
_diffrn_reflns_theta_max 26.3
_diffrn_reflns_theta_min 2.3
_exptl_absorpt_coefficient_mu 7.52
_exptl_absorpt_correction_T_max 1.00
_exptl_absorpt_correction_T_min 0.72
_exptl_absorpt_correction_type 'multi-scan, SADABS'
_exptl_crystal_colour colourless'
_exptl_crystal_density_diffrn 3.058
_exptl_crystal_density_meas ?
_exptl_crystal_density_method .
_exptl_crystal_description 'triangular fragment'
_exptl_crystal_F_000 588
_exptl_crystal_size_max .1
_exptl_crystal_size_mid .1
_exptl_crystal_size_min .03
_refine_diff_density_max 1.6(2)
_refine_diff_density_min -0.8(2)
_refine_ls_extinction_coef 18(3)
_refine_ls_extinction_method
;                                  
Type 1 Lorentzian isotropic Becker and Coppens (1974)          
;
_refine_ls_goodness_of_fit_obs 2.238
_refine_ls_hydrogen_treatment refall
_refine_ls_matrix_type full
_refine_ls_number_constraints 0
_refine_ls_number_parameters 216
_refine_ls_number_reflns 2245
_refine_ls_number_restraints 0
_refine_ls_R_factor_obs 0.032
_refine_ls_shift/esd_max 0.071
_refine_ls_shift/esd_mean 0.006
_refine_ls_structure_factor_coef F
_refine_ls_weighting_details 'w = 1/{[\s~cs~(F^2^)+1.03F^2^]^1/2^-|F|}^2^'
_refine_ls_weighting_scheme calc
_refine_ls_wR_factor_obs 0.061
_reflns_number_observed 2245
_reflns_number_total 2340
_reflns_observed_criterion I>3\s(I)
_cod_data_source_file b000714p.txt
_cod_data_source_block csps
_cod_depositor_comments
;
The following automatic conversions were performed:
'_symmetry_cell_setting' value 'Triclinic' changed to 'triclinic'
according to '/home/saulius/struct/CIF-dictionaries/cif_core.dic'
dictionary named 'cif_core.dic' version 2.4.1 from 2010-06-29.

Automatic conversion script
Id: cif_fix_enum 1527 2010-12-29 10:47:43Z saulius 

The following automatic conversions were performed:

'_atom_site_thermal_displace_type' tag value 'Uij' was replaced with
'Uani' value 21 time.

Automatic conversion script
Id: cif_fix_values 1646 2011-03-28 12:23:43Z adriana 

The following automatic conversions were performed:

'_refine_ls_weighting_scheme' value '
1/{[\s~cs~(F^2^)+1.03F^2^]^1/2^-|F|}^2^' was changed to 'calc'. New
tag '_refine_ls_weighting_details' was created. The value of the new
tag was set to 'w = 1/{[\s~cs~(F^2^)+1.03F^2^]^1/2^-|F|}^2^'.

Automatic conversion script
Id: cif_fix_values 3143 2015-03-26 13:38:13Z robertas 

The following automatic conversions were performed:
data name '_geom_bond_atom_site_label_D' replaced with
'_geom_hbond_atom_site_label_D' as specified in the replacement file
'/home/antanas/src/cod-tools/trunk/data/replacement-values/replacement_tags.lst'.

data
name '_geom_bond_atom_site_label_H' replaced with
'_geom_hbond_atom_site_label_H' as specified in the replacement file
'/home/antanas/src/cod-tools/trunk/data/replacement-values/replacement_tags.lst'.

data
name '_geom_contact_atom_site_label_a' replaced with
'_geom_hbond_atom_site_label_A' as specified in the replacement file
'/home/antanas/src/cod-tools/trunk/data/replacement-values/replacement_tags.lst'.

data
name '_geom_bond_distance_DH' replaced with '_geom_hbond_distance_DH'
as specified in the replacement file
'/home/antanas/src/cod-tools/trunk/data/replacement-values/replacement_tags.lst'.

data
name '_geom_contact_distance_HA' replaced with
'_geom_hbond_distance_HA' as specified in the replacement file
'/home/antanas/src/cod-tools/trunk/data/replacement-values/replacement_tags.lst'.

data
name '_geom_contact_distance_DA' replaced with
'_geom_hbond_distance_DA' as specified in the replacement file
'/home/antanas/src/cod-tools/trunk/data/replacement-values/replacement_tags.lst'.

data
name '_geom_angle_DHA' replaced with '_geom_hbond_angle_DHA' as
specified in the replacement file
'/home/antanas/src/cod-tools/trunk/data/replacement-values/replacement_tags.lst'.

data
name '_geom_contact_site_symmetry_A' replaced with
'_geom_hbond_site_symmetry_A' as specified in the replacement file
'/home/antanas/src/cod-tools/trunk/data/replacement-values/replacement_tags.lst'.

Automatic conversion script
Id: cif_correct_tags 5005 2017-03-03 11:38:54Z antanas 
;
_cod_original_cell_volume 673.59
_cod_database_code 7009405

loop_
_symmetry_equiv_pos_as_xyz
+x,+y,+z
-x,-y,-z

loop_
_atom_site_aniso_label
_atom_site_aniso_U_11
_atom_site_aniso_U_22
_atom_site_aniso_U_33
_atom_site_aniso_U_12
_atom_site_aniso_U_13
_atom_site_aniso_U_23
CS 0.0271(3) 0.0257(3) 0.0293(3) 0.0066(2) 0.0076(2) 0.0107(2)
ZN1 0.0154(4) 0.0098(4) 0.0128(4) 0.0036(3) 0.0055(3) 0.0051(3)
ZN2 0.0142(4) 0.0111(4) 0.0128(4) 0.0028(3) 0.0042(3) 0.0055(3)
ZN3 0.0204(5) 0.0186(6) 0.0140(5) 0.0061(4) 0.0068(4) 0.0092(4)
P1 0.0128(7) 0.0117(7) 0.0166(7) 0.0034(5) 0.0060(5) 0.0088(6)
P2 0.0143(7) 0.0108(7) 0.0124(7) 0.0029(5) 0.0049(5) 0.0063(6)
P3 0.0132(7) 0.0107(7) 0.0125(7) 0.0039(5) 0.0059(5) 0.0048(5)
O1 0.024(2) 0.015(2) 0.022(2) 0.006(2) 0.003(2) 0.009(2)
O2 0.022(2) 0.013(2) 0.027(2) 0.001(2) 0.014(2) 0.005(2)
O3 0.016(2) 0.017(2) 0.023(2) 0.006(2) 0.004(2) 0.013(2)
O4 0.024(2) 0.029(3) 0.022(2) 0.001(2) 0.014(2) 0.008(2)
O5 0.025(2) 0.008(2) 0.018(2) 0.004(2) 0.014(2) 0.005(2)
O6 0.030(2) 0.026(2) 0.021(2) 0.016(2) 0.016(2) 0.014(2)
O7 0.026(2) 0.015(2) 0.019(2) 0.001(2) 0.003(2) 0.010(2)
O8 0.029(2) 0.024(2) 0.023(2) 0.012(2) 0.017(2) 0.013(2)
O9 0.017(2) 0.010(2) 0.018(2) 0.003(2) -0.003(2) 0.004(2)
O10 0.018(2) 0.015(2) 0.015(2) 0.003(2) 0.005(2) 0.005(2)
O11 0.027(2) 0.014(2) 0.032(2) 0.013(2) 0.021(2) 0.010(2)
O12 0.030(2) 0.022(2) 0.026(2) 0.009(2) 0.019(2) 0.016(2)
O13 0.040(3) 0.022(2) 0.026(2) -0.002(2) 0.002(2) 0.016(2)
O14 0.042(3) 0.033(3) 0.023(2) 0.023(2) 0.012(2) 0.013(2)

loop_
_atom_site_label
_atom_site_fract_x
_atom_site_fract_y
_atom_site_fract_z
_atom_site_U_iso_or_equiv
_atom_site_thermal_displace_type
CS -0.02262(5) -0.50150(4) 0.26230(5) 0.0298(4) Uani
ZN1 0.44669(8) -0.16530(7) 0.27435(7) 0.0130(5) Uani
ZN2 -0.07054(8) -0.16935(7) 0.07159(7) 0.0134(5) Uani
ZN3 0.50000 -0.50000 0.50000 0.0174(7) Uani
P1 0.2700(2) -0.0521(2) 0.0318(2) 0.0132(10) Uani
P2 0.3716(2) -0.5157(1) 0.1356(2) 0.0126(10) Uani
P3 0.1866(2) -0.0611(1) 0.4289(2) 0.0122(10) Uani
O1 0.2319(5) 0.1017(4) 0.0695(5) 0.023(3) Uani
O2 0.1217(5) -0.1777(4) 0.0082(5) 0.021(3) Uani
O3 0.4517(5) -0.0307(4) 0.1678(4) 0.019(3) Uani
O4 0.2800(6) -0.1141(5) -0.1331(5) 0.026(3) Uani
O5 0.4197(5) -0.3686(4) 0.1183(4) 0.016(3) Uani
O6 0.3762(5) -0.4827(5) 0.2952(5) 0.022(3) Uani
O7 0.1912(5) -0.6194(4) -0.0075(5) 0.023(3) Uani
O8 0.5226(5) -0.5952(5) 0.1275(5) 0.022(3) Uani
O9 0.3178(5) 0.0968(4) 0.5397(4) 0.020(3) Uani
O10 0.0201(5) -0.0485(4) 0.3048(4) 0.018(3) Uani
O11 0.2653(5) -0.1766(4) 0.3498(5) 0.021(3) Uani
O12 0.1270(5) -0.1311(4) 0.5304(5) 0.022(3) Uani
O13 0.2758(6) -0.6998(5) 0.3985(5) 0.033(3) Uani
O14 0.6484(6) -0.6435(6) 0.4022(5) 0.032(4) Uani
H13a 0.288(7) -0.777(7) 0.422(7) 0.01(1) Uiso
H13b 0.250(17) 0.192(14) 0.282(15) 0.12(5) Uiso
H14a 0.590(12) -0.623(10) 0.308(11) 0.06(3) Uiso
H14b 0.629(12) -0.707(10) 0.430(11) 0.05(3) Uiso
H4 0.348(10) -0.083(9) -0.138(10) 0.03(3) Uiso
H8 0.550(9) -0.607(7) 0.036(8) 0.02(2) Uiso
H12 0.050(11) -0.062(9) 0.582(9) 0.05(2) Uiso

loop_
_geom_angle_atom_site_label_1
_geom_angle_atom_site_label_2
_geom_angle_atom_site_label_3
_geom_angle
_geom_angle_site_symmetry_1
_geom_angle_site_symmetry_2
_geom_angle_site_symmetry_3
_geom_angle_publ_flag
O2 CS O7 91.0(1) 2_545 . 2_545 ?
O2 CS O6 83.3(1) 2_545 . . ?
O2 CS O14 121.8(1) 2_545 . 2_646 ?
O2 CS O11 128.0(1) 2_545 . . ?
O2 CS O12 170.26(9) 2_545 . . ?
O2 CS O8 82.5(1) 2_545 . 1_455 ?
O6 CS O7 104.4(1) . . 2_545 ?
O7 CS O14 132.1(1) 2_545 . 2_646 ?
O7 CS O11 69.5(1) 2_545 . . ?
O7 CS O12 84.2(1) 2_545 . . ?
O7 CS O8 70.4(1) 2_545 . 1_455 ?
O6 CS O14 53.3(1) . . 2_646 ?
O6 CS O11 58.0(1) . . . ?
O6 CS O12 89.7(1) . . . ?
O6 CS O8 164.8(1) . . 1_455 ?
O11 CS O14 62.8(1) . . 2_646 ?
O12 CS O14 57.6(1) . . 2_646 ?
O8 CS O14 140.7(1) 1_455 . 2_646 ?
O11 CS O12 42.34(9) . . . ?
O8 CS O11 128.97(9) 1_455 . . ?
O8 CS O12 103.6(1) 1_455 . . ?
O8 CS O12 103.6(1) 1_455 . . ?
O9 ZN1 O11 107.9(2) 2_656 . . ?
O5 ZN1 O11 110.5(2) . . . ?
O3 ZN1 O11 117.1(2) . . . ?
O5 ZN1 O9 106.9(2) . . 2_656 ?
O3 ZN1 O9 108.1(2) . . 2_656 ?
O3 ZN1 O5 105.9(2) . . . ?
O7 ZN2 O10 109.9(2) 2_545 . . ?
O1 ZN2 O7 107.7(2) 2_555 . 2_545 ?
O2 ZN2 O7 105.1(2) . . 2_545 ?
O1 ZN2 O10 117.3(2) 2_555 . . ?
O2 ZN2 O10 112.3(2) . . . ?
O1 ZN2 O2 103.7(2) 2_555 . . ?
O6 ZN3 O13 86.6(2) . . . ?
O6 ZN3 O14 92.6(2) . . . ?
O13 ZN3 O14 90.5(2) . . . ?
O1 P1 O2 113.4(2) . . . ?
O2 P1 O3 110.5(2) . . . ?
O2 P1 O4 104.2(2) . . . ?
O1 P1 O3 109.2(2) . . . ?
O1 P1 O4 110.4(2) . . . ?
O3 P1 O4 108.9(2) . . . ?
O5 P2 O6 112.0(2) . . . ?
O6 P2 O7 113.8(2) . . . ?
O6 P2 O8 106.5(2) . . . ?
O5 P2 O7 107.6(2) . . . ?
O5 P2 O8 107.1(2) . . . ?
O7 P2 O8 109.5(2) . . . ?
O9 P3 O11 114.1(2) . . . ?
O9 P3 O10 108.2(2) . . . ?
O9 P3 O12 109.9(2) . . . ?
O10 P3 O11 112.6(2) . . . ?
O11 P3 O12 102.8(2) . . . ?
O10 P3 O12 109.1(2) . . . ?
O10 P3 O12 109.1(2) . . . ?
ZN2 O1 P1 130.3(2) 2_555 . . ?
ZN2 O2 P1 131.6(2) . . . ?
ZN1 O3 P1 116.0(2) . . . ?
P1 O3 O4 108.6(2) . . 2_655 ?
ZN1 O3 O4 131.5(2) . . 2_655 ?
P1 O4 O3 121.2(3) . . 2_655 ?
ZN1 O5 P2 123.7(2) . . . ?
P2 O5 O8 115.1(2) . . 2_645 ?
ZN1 O5 O8 121.2(2) . . 2_645 ?
ZN3 O6 P2 143.7(3) . . . ?
P2 O6 O13 126.9(2) . . . ?
P2 O6 O14 165.7(3) . . 2_646 ?
ZN3 O6 O13 49.0(1) . . . ?
ZN3 O6 O14 49.3(1) . . 2_646 ?
O13 O6 O14 64.5(2) . . 2_646 ?
ZN2 O7 P2 128.1(2) 2_545 . . ?
P2 O8 O5 114.0(2) . . 2_645 ?
P2 O8 O14 105.7(2) . . . ?
O5 O8 O14 140.3(2) 2_645 . . ?
ZN1 O9 P3 130.2(2) 2_656 . . ?
P3 O9 O13 113.2(2) . . 1_565 ?
ZN1 O9 O13 112.9(2) 2_656 . 1_565 ?
ZN2 O10 P3 121.9(2) . . . ?
P3 O10 O12 107.9(2) . . 2_556 ?
ZN2 O10 O12 129.8(2) . . 2_556 ?
ZN1 O11 P3 134.1(2) . . . ?
P3 O12 O10 111.6(2) . . 2_556 ?
ZN3 O13 O9 117.9(2) . . 1_545 ?
O6 O14 O8 133.2(2) 2_646 . . ?
P1 O1 H13b 111(4) . . . ?
ZN2 O1 H13b 111(4) 2_555 . . ?
P1 O3 H4 107.1(23) . . 2_655 ?
ZN1 O3 H4 133.2(23) . . 2_655 ?
O4 O3 H4 1.7(24) 2_655 . 2_655 ?
P1 O4 H4 120(7) . . . ?
O3 O4 H4 5(8) 2_655 . . ?
P2 O5 H8 114.5(23) . . 2_645 ?
ZN1 O5 H8 121.8(23) . . 2_645 ?
O8 O5 H8 1.5(24) 2_645 . 2_645 ?
P2 O8 H8 115(4) . . . ?
P2 O8 H14a 101.5(28) . . . ?
ZN3 O13 H13b 120(6) . . 1_545 ?
ZN3 O14 H14a 83(5) . . . ?
ZN3 O14 H14b 97(7) . . . ?

loop_
_geom_bond_atom_site_label_1
_geom_bond_atom_site_label_2
_geom_bond_distance
_geom_bond_site_symmetry_1
_geom_bond_site_symmetry_2
_geom_bond_publ_flag
ZN1 O11 1.936(4) . . ?
ZN1 O9 1.952(4) . 2_656 ?
ZN1 O5 1.956(4) . . ?
ZN1 O3 1.973(4) . . ?
ZN2 O7 1.938(4) . 2_545 ?
ZN2 O10 1.951(4) . . ?
ZN2 O1 1.933(4) . 2_555 ?
ZN2 O2 1.937(4) . . ?
ZN3 O6 1.990(4) . . ?
ZN3 O13 2.146(5) . . ?
ZN3 O14 2.202(4) . . ?
P1 O2 1.516(4) . . ?
P1 O1 1.528(4) . . ?
P1 O3 1.540(4) . . ?
P1 O4 1.563(5) . . ?
P2 O6 1.479(4) . . ?
P2 O5 1.535(4) . . ?
P2 O7 1.517(4) . . ?
P2 O8 1.585(4) . . ?
P3 O9 1.500(4) . . ?
P3 O11 1.508(4) . . ?
P3 O10 1.538(4) . . ?
P3 O12 1.586(4) . . ?

loop_
_geom_contact_atom_site_label_1
_geom_contact_atom_site_label_2
_geom_contact_distance
_geom_contact_site_symmetry_1
_geom_contact_site_symmetry_2
_geom_contact_publ_flag
CS O2 3.060(4) . 2_545 ?
CS O7 3.122(4) . 2_545 ?
CS O6 3.213(4) . . ?
CS O14 3.257(5) . 2_646 ?
CS O11 3.346(4) . . ?
CS O12 3.350(4) . . ?
CS O8 3.407(4) . 1_455 ?

loop_
_geom_hbond_atom_site_label_D
_geom_hbond_atom_site_label_H
_geom_hbond_atom_site_label_A
_geom_hbond_distance_DH
_geom_hbond_distance_HA
_geom_hbond_distance_DA
_geom_hbond_angle_DHA
_geom_hbond_site_symmetry_A
O4 H4 O3 0.64(8) 2.06(8) 2.701(6) 173(10) 2_655
O8 H8 O5 0.99(7) 1.58(7) 2.567(5) 176(6) 2_645
O12 H12 O10 1.11(8) 1.60(8) 2.700(5) 167(7) 2_556
O14 H14a O8 0.99(10) 1.80(10) 2.772(6) 168(8) .
O13 H13b O1 1.17(12) 1.91(12) 2.983(6) 151(10) 1_545
O13 H13a O9 0.87(6) 1.97(7) 2.813(6) 161(5) 1_545
